data_2005610
loop_
_publ_author_name
'Soumhi, E. H.'
'Jouini, T.'

_publ_contact_author
;
'Prof. Tahar Jouini'
 D\'epartement de Chimie
 Facult\'e des Sciences
 1060 Campus Universitaire
 Tunis, Tunisie.
;
_publ_section_title
;
 Bis(<i>o</i>-aminoph\'enylammonium)
 Bis(<i>o</i>-ph\'enyl\`enediammonium) <i>cyclo</i>-Hexaphosphate
 Dihydrate
;
_journal_issue 11
_journal_name_full 'Acta Crystallographica Section C'
_journal_page_first 2802
_journal_page_last 2805
_journal_paper_doi 10.1107/S0108270196003770
_journal_volume 52
_journal_year 1996
_chemical_formula_iupac '2C6 H9 N2 + , 2C6 H10 N2 2+ , P6 O18 6-, 2H2 O'
_chemical_formula_moiety '2(C6 H9 N2),2(C6 H10 N2),P6 O18,2H 2O'
_chemical_formula_structural (1-2,NH2C6H4NH3)2(1-2,NH3C6H4NH3)2P6O18,2H2O
_chemical_formula_sum 'C24 H42 N8 O20 P6'
_chemical_formula_weight 948.480
_chemical_name_systematic
;
 Bis(o-ph\'enyl\`eneamineammonium) Bis(o-ph\'enyl\`enediammonium)
 cyclo-Hexaphosphate Dihydrate
;
_space_group_IT_number 2
_symmetry_cell_setting triclinic
_symmetry_space_group_name_Hall '-P 1'
_symmetry_space_group_name_H-M 'P -1'
_audit_creation_method SHELXL
_cell_angle_alpha 92.19(1)
_cell_angle_beta 115.180(8)
_cell_angle_gamma 75.94(1)
_cell_formula_units_Z 1
_cell_length_a 9.8597(8)
_cell_length_b 11.522(2)
_cell_length_c 9.333(1)
_cell_measurement_reflns_used 23
_cell_measurement_temperature 293(2)
_cell_measurement_theta_max 13
_cell_measurement_theta_min 11
_cell_volume 928.2(2)
_computing_cell_refinement CAD4
_computing_data_collection 'CAD4 (Enraf-Nonius, 1989)'
_computing_data_reduction 'MolEN (Fair, 1990)'
_computing_molecular_graphics 'ORTEPII (Johnson, 1976)'
_computing_publication_material SHELX93
_computing_structure_refinement 'SHELXL93 (Sheldrick, 1993)'
_computing_structure_solution 'SHELXS86 (Sheldrick, 1990)'
_diffrn_ambient_temperature 293(2)
_diffrn_measurement_device 'Diffractom\`etre CAD4'
_diffrn_measurement_method \w
_diffrn_radiation_monochromator graphite
_diffrn_radiation_source 'fine-focus sealed tube'
_diffrn_radiation_type MoK\a
_diffrn_radiation_wavelength 0.71069
_diffrn_reflns_av_R_equivalents 0.0097
_diffrn_reflns_av_sigmaI/netI 0.0214
_diffrn_reflns_limit_h_max 11
_diffrn_reflns_limit_h_min -10
_diffrn_reflns_limit_k_max 11
_diffrn_reflns_limit_k_min 0
_diffrn_reflns_limit_l_max 13
_diffrn_reflns_limit_l_min -13
_diffrn_reflns_number 3466
_diffrn_reflns_theta_max 24.97
_diffrn_reflns_theta_min 2.42
_diffrn_standards_decay_% 0.17
_diffrn_standards_interval_time 120
_diffrn_standards_number 1
_exptl_absorpt_coefficient_mu 0.374
_exptl_absorpt_correction_type none
_exptl_crystal_colour incolore
_exptl_crystal_density_diffrn 1.6968
_exptl_crystal_density_meas ?
_exptl_crystal_description prisme
_exptl_crystal_F_000 492.0
_exptl_crystal_size_max 0.28
_exptl_crystal_size_mid 0.20
_exptl_crystal_size_min 0.15
_refine_diff_density_max 0.230
_refine_diff_density_min -0.298
_refine_ls_extinction_coef 0.0060(10)
_refine_ls_extinction_method 'SHELXL93 (Sheldrick, 1993)'
_refine_ls_goodness_of_fit_all 1.082
_refine_ls_goodness_of_fit_obs 1.108
_refine_ls_hydrogen_treatment refall
_refine_ls_matrix_type full
_refine_ls_number_parameters 347
_refine_ls_number_reflns 3259
_refine_ls_number_restraints 0
_refine_ls_restrained_S_all 1.082
_refine_ls_restrained_S_obs 1.108
_refine_ls_R_factor_all 0.0356
_refine_ls_R_factor_obs 0.0295
_refine_ls_shift/esd_max 0.000
_refine_ls_shift/esd_mean 0.000
_refine_ls_structure_factor_coef Fsqd
_refine_ls_weighting_details 'w = 1/[\s^2^(Fo^2^)+(0.0355P)^2^+0.7063P] where P=(Fo^2^+2Fc^2^)/3'
_refine_ls_weighting_scheme calc
_refine_ls_wR_factor_all 0.0806
_refine_ls_wR_factor_obs 0.0771
_reflns_number_observed 2882
_reflns_number_total 3259
_reflns_observed_criterion >2sigma(I)
_cod_data_source_file du1132.cif
_cod_data_source_block hass8
_cod_depositor_comments
;
The following automatic conversions were performed:

'_chemical_melting_point' value 'none' was changed to '?' - the value
is undefined or not given.

Automatic conversion script
Id: cif_fix_values 1715 2011-07-08 13:25:40Z adriana 

The following automatic conversions were performed:

'_exptl_crystal_density_meas' value 'none' was changed to '?' - the
value is perceived as not measured.

Automatic conversion script
Id: cif_fix_values 3008 2015-01-20 13:52:24Z robertas 

The following automatic conversions were performed:

'_refine_ls_weighting_scheme' value 'calc w =
1/[\s^2^(Fo^2^)+(0.0355P)^2^+0.7063P] where P=(Fo^2^+2Fc^2^)/3' was
changed to 'calc'. New tag '_refine_ls_weighting_details' was
created. The value of the new tag was set to 'w =
1/[\s^2^(Fo^2^)+(0.0355P)^2^+0.7063P] where P=(Fo^2^+2Fc^2^)/3'.

Automatic conversion script
Id: cif_fix_values 3143 2015-03-26 13:38:13Z robertas 
;
_cod_original_cell_volume 928.20(21)
_cod_database_code 2005610

loop_
_symmetry_equiv_pos_as_xyz
'x, y, z'
'-x, -y, -z'

loop_
_atom_site_aniso_label
_atom_site_aniso_U_11
_atom_site_aniso_U_22
_atom_site_aniso_U_33
_atom_site_aniso_U_12
_atom_site_aniso_U_13
_atom_site_aniso_U_23
P1 0.0220(3) 0.0189(3) 0.0204(3) -0.0069(2) 0.0116(2) -0.0032(2)
P2 0.0251(3) 0.0224(3) 0.0242(3) -0.0080(2) 0.0145(2) -0.0054(2)
P3 0.0243(3) 0.0225(3) 0.0195(3) -0.0085(2) 0.0111(2) -0.0033(2)
O11 0.0333(8) 0.0229(7) 0.0285(8) -0.0069(6) 0.0187(7) -0.0005(6)
O21 0.0248(8) 0.0318(8) 0.0294(8) -0.0099(6) 0.0076(6) -0.0021(6)
O12 0.0469(10) 0.0235(8) 0.0452(10) -0.0129(7) 0.0312(8) -0.0113(7)
O22 0.0268(8) 0.0390(9) 0.0372(9) -0.0110(7) 0.0183(7) -0.0036(7)
O13 0.0356(9) 0.0323(8) 0.0254(8) -0.0149(7) 0.0146(7) -0.0095(6)
O23 0.0428(9) 0.0245(8) 0.0289(8) -0.0083(7) 0.0148(7) -0.0013(6)
OL12 0.0407(9) 0.0241(8) 0.0261(8) -0.0155(6) 0.0204(7) -0.0078(6)
OL13 0.0261(7) 0.0272(8) 0.0256(7) -0.0033(6) 0.0158(6) 0.0008(6)
OL23 0.0265(8) 0.0449(9) 0.0245(8) -0.0125(7) 0.0131(6) 0.0018(7)
OW 0.0429(11) 0.0428(10) 0.0364(10) -0.0108(9) 0.0239(9) -0.0063(8)
N11 0.0321(11) 0.0282(10) 0.0271(10) -0.0111(9) 0.0163(9) -0.0056(8)
N21 0.0325(11) 0.0264(10) 0.0348(11) -0.0055(9) 0.0203(10) 0.0012(8)
N12 0.0357(11) 0.0228(10) 0.0319(10) -0.0099(9) 0.0183(9) -0.0027(8)
N22 0.070(2) 0.0359(12) 0.0520(14) -0.0170(12) 0.0442(13) -0.0098(10)
C11 0.0242(10) 0.0259(11) 0.0239(10) -0.0083(8) 0.0103(8) -0.0045(8)
C21 0.0242(10) 0.0264(11) 0.0259(11) -0.0068(8) 0.0110(9) -0.0011(8)
C31 0.0455(14) 0.0395(14) 0.0357(13) -0.0116(11) 0.0254(12) -0.0101(11)
C41 0.0468(15) 0.0334(13) 0.0483(15) -0.0134(11) 0.0239(13) -0.0177(12)
C51 0.048(2) 0.0288(13) 0.052(2) -0.0190(11) 0.0220(13) -0.0077(11)
C61 0.0444(14) 0.0342(13) 0.0377(13) -0.0176(11) 0.0240(12) -0.0053(10)
C12 0.0256(11) 0.0211(10) 0.0267(11) -0.0073(8) 0.0085(9) 0.0003(8)
C22 0.0419(13) 0.0277(12) 0.0320(12) -0.0096(10) 0.0191(10) -0.0014(9)
C32 0.085(2) 0.0376(15) 0.051(2) -0.0219(15) 0.043(2) 0.0016(12)
C42 0.069(2) 0.0260(13) 0.046(2) -0.0165(13) 0.0194(14) 0.0027(11)
C52 0.050(2) 0.0229(12) 0.0447(15) -0.0061(11) 0.0156(12) -0.0085(11)
C62 0.0380(13) 0.0304(13) 0.0390(13) -0.0080(10) 0.0195(11) -0.0063(10)

loop_
_atom_site_label
_atom_site_occupancy
_atom_site_fract_x
_atom_site_fract_y
_atom_site_fract_z
_atom_site_U_iso_or_equiv
_atom_site_thermal_displace_type
_atom_site_calc_flag
_atom_site_type_symbol
P1 1 -0.25872(6) 0.04840(4) 0.11462(6) 0.0193(1) Uani d P
P2 1 0.26430(6) 0.13669(5) 0.10927(6) 0.0222(1) Uani d P
P3 1 0.59394(6) 0.03611(5) 0.32460(6) 0.0210(1) Uani d P
O11 1 -0.2970(2) 0.1419(1) -0.0107(2) 0.0263(3) Uani d O
O21 1 -0.1057(2) 0.0236(1) 0.2535(2) 0.0296(3) Uani d O
O12 1 0.2812(2) 0.2590(1) 0.0979(2) 0.0339(4) Uani d O
O22 1 0.1270(2) 0.1114(1) 0.1150(2) 0.0322(4) Uani d O
O13 1 0.6536(2) 0.1138(1) 0.4553(2) 0.0296(3) Uani d O
O23 1 0.6637(2) -0.0949(1) 0.3544(2) 0.0323(4) Uani d O
OL12 1 -0.2883(2) -0.0744(1) 0.0394(2) 0.0269(3) Uani d O
OL13 1 -0.3930(2) 0.0851(1) 0.1727(2) 0.0252(3) Uani d O
OL23 1 0.4120(2) 0.0586(1) 0.2586(2) 0.0304(4) Uani d O
OW 1 0.0905(2) 0.2243(2) 0.3748(2) 0.0383(4) Uani d O
N11 1 0.9389(2) 0.1699(2) 0.5403(2) 0.0273(4) Uani d N
N21 1 0.8377(3) 0.1388(2) 0.7782(3) 0.0294(4) Uani d N
N12 1 0.3878(2) 0.2684(2) 0.8689(2) 0.0283(4) Uani d N
N22 1 0.4931(3) 0.2971(2) 0.6385(3) 0.0454(6) Uani d N
C11 1 0.9195(2) 0.2674(2) 0.6399(2) 0.0244(4) Uani d C
C21 1 0.8694(2) 0.2523(2) 0.7543(2) 0.0253(4) Uani d C
C31 1 0.8452(3) 0.3467(2) 0.8431(3) 0.0374(6) Uani d C
C41 1 0.8689(3) 0.4559(2) 0.8167(3) 0.0414(6) Uani d C
C51 1 0.9203(3) 0.4700(2) 0.7044(3) 0.0414(6) Uani d C
C61 1 0.9468(3) 0.3753(2) 0.6165(3) 0.0351(5) Uani d C
C12 1 0.3737(2) 0.3877(2) 0.8088(2) 0.0251(4) Uani d C
C22 1 0.4334(3) 0.3975(2) 0.7005(3) 0.0325(5) Uani d C
C32 1 0.4419(4) 0.5121(3) 0.6688(4) 0.0517(7) Uani d C
C42 1 0.3832(4) 0.6109(2) 0.7316(3) 0.0480(7) Uani d C
C52 1 0.3148(3) 0.5997(2) 0.8286(3) 0.0415(6) Uani d C
C62 1 0.3133(3) 0.4865(2) 0.8703(3) 0.0349(5) Uani d C
H1OW 1 0.1766(44) 0.1838(33) 0.4441(45) 0.074(12) Uiso d H
H2OW 1 0.0837(37) 0.1916(30) 0.2878(42) 0.064(10) Uiso d H
H1N11 1 1.0087(32) 0.0988(26) 0.6052(32) 0.043(7) Uiso d H
H2N11 1 0.9734(30) 0.1919(23) 0.4670(32) 0.040(7) Uiso d H
H3N11 1 0.8496(36) 0.1514(25) 0.4858(34) 0.048(8) Uiso d H
H1N21 1 0.9192(34) 0.0818(25) 0.8083(32) 0.040(8) Uiso d H
H2N21 1 0.7964(35) 0.1473(27) 0.8560(37) 0.057(9) Uiso d H
H3N21 1 0.7602(42) 0.1232(31) 0.6828(45) 0.074(11) Uiso d H
H1N12 1 0.3446(32) 0.2217(26) 0.7918(35) 0.045(8) Uiso d H
H2N12 1 0.3411(35) 0.2748(27) 0.9433(37) 0.058(9) Uiso d H
H3N12 1 0.4954(39) 0.2256(27) 0.9170(36) 0.057(9) Uiso d H
H1N22 1 0.4537(34) 0.2410(28) 0.6281(34) 0.047(9) Uiso d H
H2N22 1 0.5042(36) 0.3110(27) 0.5512(39) 0.058(9) Uiso d H
HC31 1 0.8080(31) 0.3369(24) 0.9179(32) 0.041(7) Uiso d H
HC41 1 0.8519(31) 0.5166(26) 0.8743(33) 0.045(8) Uiso d H
HC51 1 0.9377(31) 0.5417(25) 0.6859(32) 0.043(7) Uiso d H
HC61 1 0.9804(29) 0.3811(23) 0.5421(30) 0.035(7) Uiso d H
HC32 1 0.4901(37) 0.5227(29) 0.6087(38) 0.064(9) Uiso d H
HC42 1 0.3950(35) 0.6817(30) 0.7020(37) 0.061(9) Uiso d H
HC52 1 0.2735(32) 0.6651(26) 0.8685(32) 0.047(8) Uiso d H
HC62 1 0.2746(32) 0.4765(25) 0.9481(33) 0.048(8) Uiso d H

loop_
_atom_type_symbol
_atom_type_description
_atom_type_scat_dispersion_real
_atom_type_scat_dispersion_imag
_atom_type_scat_source
P P 0.1023 0.0942 'International Tables Vol C Tables 4.2.6.8 and 6.1.1.4'
O O 0.0106 0.0060 'International Tables Vol C Tables 4.2.6.8 and 6.1.1.4'
N N 0.0061 0.0033 'International Tables Vol C Tables 4.2.6.8 and 6.1.1.4'
C C 0.0033 0.0016 'International Tables Vol C Tables 4.2.6.8 and 6.1.1.4'
H H 0.0000 0.0000 'International Tables Vol C Tables 4.2.6.8 and 6.1.1.4'

loop_
_geom_angle_atom_site_label_1
_geom_angle_atom_site_label_2
_geom_angle_atom_site_label_3
_geom_angle_site_symmetry_1
_geom_angle_site_symmetry_3
_geom_angle
_geom_angle_publ_flag
O21 P1 O11 . . 119.47(9) y
O21 P1 OL12 . . 109.11(9) y
O11 P1 OL12 . . 110.69(8) y
O21 P1 OL13 . . 109.81(8) y
O11 P1 OL13 . . 105.66(8) y
OL12 P1 OL13 . . 100.35(8) y
O12 P2 O22 . . 123.13(9) y
O12 P2 OL23 . . 110.25(9) y
O22 P2 OL23 . . 105.96(9) y
O12 P2 OL12 . 2 104.42(8) y
O22 P2 OL12 . 2 109.20(9) y
OL23 P2 OL12 . 2 101.93(8) y
O23 P3 O13 . . 118.26(9) y
O23 P3 OL23 . . 108.42(9) y
O13 P3 OL23 . . 110.76(9) y
O23 P3 OL13 . 1_655 109.58(8) y
O13 P3 OL13 . 1_655 107.75(8) y
OL23 P3 OL13 . 1_655 100.62(8) y
P1 OL12 P2 . 2 131.19(9) y
P1 OL12 P2 . 2 131.19(9) n
P2 OL12 P2 2 2 0.00(5) n
P1 OL13 P3 . 1_455 130.94(9) y
P1 OL13 P3 . 1_455 130.94(9) n
P3 OL13 P3 1_455 1_455 0.00(5) n
P3 OL23 P2 . . 135.06(10) y
P2 P1 P3 2 1_455 118.41(2) y
P3 P2 P1 . 2 93.77(2) y
P2 P3 P1 . 1_655 101.31(2) y
H1OW OW H2OW . . 103.(3) n
C11 N11 H1N11 . . 110.2(16) n
C11 N11 H2N11 . . 111.4(16) n
H1N11 N11 H2N11 . . 111.(2) n
C11 N11 H3N11 . . 109.9(19) n
H1N11 N11 H3N11 . . 106.(2) n
H2N11 N11 H3N11 . . 108.(2) n
C21 N21 H1N21 . . 111.1(19) n
C21 N21 H2N21 . . 108.8(18) n
H1N21 N21 H2N21 . . 111.(3) n
C21 N21 H3N21 . . 109.(2) n
H1N21 N21 H3N21 . . 111.(3) n
H2N21 N21 H3N21 . . 107.(3) n
C12 N12 H1N12 . . 113.4(18) n
C12 N12 H2N12 . . 109.9(18) n
H1N12 N12 H2N12 . . 109.(3) n
C12 N12 H3N12 . . 109.2(18) n
H1N12 N12 H3N12 . . 103.(2) n
H2N12 N12 H3N12 . . 112.(3) n
C22 N22 H1N22 . . 116.(2) n
C22 N22 H2N22 . . 116.(2) n
H1N22 N22 H2N22 . . 110.(3) n
C61 C11 C21 . . 120.3(2) y
C61 C11 N11 . . 119.8(2) y
C21 C11 N11 . . 119.9(2) y
C31 C21 C11 . . 119.4(2) y
C31 C21 N21 . . 119.9(2) y
C11 C21 N21 . . 120.7(2) y
C21 C31 C41 . . 120.2(2) y
C21 C31 HC31 . . 119.1(17) n
C41 C31 HC31 . . 120.6(17) n
C51 C41 C31 . . 120.1(2) y
C51 C41 HC41 . . 120.5(18) n
C31 C41 HC41 . . 119.4(18) n
C41 C51 C61 . . 119.9(2) y
C41 C51 HC51 . . 121.4(17) n
C61 C51 HC51 . . 118.7(17) n
C11 C61 C51 . . 120.0(2) y
C11 C61 HC61 . . 117.5(16) n
C51 C61 HC61 . . 122.4(16) n
C62 C12 C22 . . 122.1(2) y
C62 C12 N12 . . 119.1(2) y
C22 C12 N12 . . 118.6(2) y
N22 C22 C12 . . 121.5(2) y
N22 C22 C32 . . 122.2(2) y
C12 C22 C32 . . 116.1(2) y
C42 C32 C22 . . 121.8(3) y
C42 C32 HC32 . . 118.(2) n
C22 C32 HC32 . . 120.(2) n
C52 C42 C32 . . 120.7(2) y
C52 C42 HC42 . . 125.(2) n
C32 C42 HC42 . . 114.(2) n
C42 C52 C62 . . 118.9(2) y
C42 C52 HC52 . . 121.1(18) n
C62 C52 HC52 . . 119.9(18) n
C12 C62 C52 . . 120.1(2) y
C12 C62 HC62 . . 120.1(17) n
C52 C62 HC62 . . 119.7(17) n

loop_
_geom_bond_atom_site_label_1
_geom_bond_atom_site_label_2
_geom_bond_site_symmetry_2
_geom_bond_distance
_geom_bond_publ_flag
P1 O21 . 1.481(2) y
P1 O11 . 1.4810(10) y
P1 OL12 . 1.5900(10) y
P1 OL13 . 1.5960(10) y
P2 O12 . 1.471(2) y
P2 O22 . 1.475(2) y
P2 OL23 . 1.614(2) y
P2 OL12 2 1.6180(10) y
P3 O23 . 1.481(2) y
P3 O13 . 1.482(2) y
P3 OL23 . 1.584(2) y
P3 OL13 1_655 1.6120(10) y
OL12 P2 2 1.6181(15) n
OL12 P2 2 1.6181(15) n
OL13 P3 1_455 1.6117(14) n
OL13 P3 1_455 1.6117(14) n
P1 P3 1_455 2.9180(10) y
P1 P2 2 2.9220(10) y
P2 P3 . 2.9550(10) y
OW H1OW . 0.85(4) n
OW H2OW . 0.86(4) n
N11 C11 . 1.460(3) y
N11 H1N11 . 0.96(3) n
N11 H2N11 . 0.95(3) n
N11 H3N11 . 0.88(3) n
N21 C21 . 1.462(3) y
N21 H1N21 . 0.85(3) n
N21 H2N21 . 0.96(3) n
N21 H3N21 . 0.94(4) n
N12 C12 . 1.457(3) y
N12 H1N12 . 0.90(3) n
N12 H2N12 . 0.98(3) n
N12 H3N12 . 0.96(3) n
N22 C22 . 1.388(3) y
N22 H1N22 . 0.81(3) n
N22 H2N22 . 0.89(3) n
C11 C61 . 1.377(3) y
C11 C21 . 1.385(3) y
C21 C31 . 1.378(3) y
C31 C41 . 1.384(4) y
C31 HC31 . 0.94(3) n
C41 C51 . 1.374(4) y
C41 HC41 . 0.89(3) n
C51 C61 . 1.381(4) y
C51 HC51 . 0.92(3) n
C61 HC61 . 0.90(3) n
C12 C62 . 1.375(3) y
C12 C22 . 1.389(3) y
C22 C32 . 1.394(3) y
C32 C42 . 1.375(4) y
C32 HC32 . 0.90(3) n
C42 C52 . 1.365(4) y
C42 HC42 . 0.92(3) n
C52 C62 . 1.380(3) y
C52 HC52 . 0.91(3) n
C62 HC62 . 0.98(3) n
